data_7112530
loop_
_publ_author_name
'Chen, Shuo-ping'
'Hu, Le'
'Zhang, Yu-qin'
'Deng, Pu'
'Li, Cong'
'Chen, Xi'
'Yuan, Liang-jie'

_publ_section_title
;
 (AEDPH3)&#x00B7;(BtaH): a novel supramolecular plaster with formaldehyde
 adsorption and formaldehyde/ultraviolet ray-induced luminescence
 switching performance.
;
_journal_issue 4
_journal_name_full 'Chemical communications (Cambridge, England)'
_journal_page_first 552
_journal_page_last 554
_journal_paper_doi 10.1039/c1cc16415e
_journal_volume 48
_journal_year 2012
_chemical_formula_sum 'C7 H7 N3 O'
_chemical_formula_weight 149.16
_chemical_name_systematic
;
?
;
_space_group_IT_number 14
_symmetry_cell_setting monoclinic
_symmetry_space_group_name_Hall '-P 2ybc'
_symmetry_space_group_name_H-M 'P 1 21/c 1'
_atom_sites_solution_hydrogens geom
_atom_sites_solution_primary direct
_atom_sites_solution_secondary difmap
_audit_creation_method SHELXL-97
_cell_angle_alpha 90.00
_cell_angle_beta 95.388(4)
_cell_angle_gamma 90.00
_cell_formula_units_Z 4
_cell_length_a 7.503(2)
_cell_length_b 9.923(3)
_cell_length_c 9.413(3)
_cell_measurement_reflns_used 1298
_cell_measurement_temperature 273(2)
_cell_measurement_theta_max 25.13
_cell_measurement_theta_min 2.73
_cell_volume 697.7(4)
_computing_cell_refinement 'Bruker SMART'
_computing_data_collection 'Bruker SMART'
_computing_data_reduction 'Bruker SAINT'
_computing_molecular_graphics 'Bruker SHELXTL'
_computing_publication_material 'Bruker SHELXTL'
_computing_structure_refinement 'SHELXL-97 (Sheldrick, 1997)'
_computing_structure_solution 'SHELXS-97 (Sheldrick, 1990)'
_diffrn_ambient_temperature 273(2)
_diffrn_measured_fraction_theta_full 0.995
_diffrn_measured_fraction_theta_max 0.995
_diffrn_measurement_device_type 'CCD area detector'
_diffrn_measurement_method 'phi and omega scans'
_diffrn_radiation_monochromator graphite
_diffrn_radiation_source 'fine-focus sealed tube'
_diffrn_radiation_type MoK\a
_diffrn_radiation_wavelength 0.71073
_diffrn_reflns_av_R_equivalents 0.0205
_diffrn_reflns_av_sigmaI/netI 0.0223
_diffrn_reflns_limit_h_max 7
_diffrn_reflns_limit_h_min -9
_diffrn_reflns_limit_k_max 12
_diffrn_reflns_limit_k_min -13
_diffrn_reflns_limit_l_max 10
_diffrn_reflns_limit_l_min -12
_diffrn_reflns_number 4402
_diffrn_reflns_theta_full 28.00
_diffrn_reflns_theta_max 28.00
_diffrn_reflns_theta_min 2.73
_exptl_absorpt_coefficient_mu 0.101
_exptl_absorpt_correction_T_max 0.9811
_exptl_absorpt_correction_T_min 0.9607
_exptl_absorpt_correction_type multi-scan
_exptl_absorpt_process_details SADABS
_exptl_crystal_colour colorless
_exptl_crystal_density_diffrn 1.420
_exptl_crystal_density_method 'not measured'
_exptl_crystal_description block
_exptl_crystal_F_000 312
_exptl_crystal_size_max 0.40
_exptl_crystal_size_mid 0.32
_exptl_crystal_size_min 0.19
_refine_diff_density_max 0.240
_refine_diff_density_min -0.190
_refine_diff_density_rms 0.036
_refine_ls_extinction_coef 0.009(4)
_refine_ls_extinction_expression Fc^*^=kFc[1+0.001xFc^2^\l^3^/sin(2\q)]^-1/4^
_refine_ls_extinction_method SHELXL
_refine_ls_goodness_of_fit_ref 1.091
_refine_ls_hydrogen_treatment constr
_refine_ls_matrix_type full
_refine_ls_number_parameters 102
_refine_ls_number_reflns 1676
_refine_ls_number_restraints 0
_refine_ls_restrained_S_all 1.091
_refine_ls_R_factor_all 0.0627
_refine_ls_R_factor_gt 0.0436
_refine_ls_shift/su_max 0.000
_refine_ls_shift/su_mean 0.000
_refine_ls_structure_factor_coef Fsqd
_refine_ls_weighting_details 'calc w=1/[\s^2^(Fo^2^)+(0.0683P)^2^+0.0451P] where P=(Fo^2^+2Fc^2^)/3'
_refine_ls_weighting_scheme calc
_refine_ls_wR_factor_gt 0.1252
_refine_ls_wR_factor_ref 0.1347
_reflns_number_gt 1197
_reflns_number_total 1676
_reflns_threshold_expression >2sigma(I)
_cod_data_source_file c1cc16415e.txt
_cod_data_source_block 101123csp_0m
_cod_depositor_comments
;
The following automatic conversions were performed:

'_symmetry_cell_setting' value 'Monoclinic' changed to 'monoclinic'
according to
/usr/data/users/saulius/automatic-downloads/retrospective/RSC/lib/dictionaries/cif_core.dic
dictionary named 'cif_core.dic' version 2.4.2 from
2011-04-26.

'_exptl_absorpt_correction_type' value 'Multi-scan'
changed to 'multi-scan' according to
/usr/data/users/saulius/automatic-downloads/retrospective/RSC/lib/dictionaries/cif_core.dic
dictionary named 'cif_core.dic' version 2.4.2 from 2011-04-26.

Automatic conversion script
Id: cif_fix_values 2281 2013-09-26 08:29:07Z andrius 
;
_cod_original_cell_volume 697.7(3)
_cod_original_sg_symbol_H-M P2(1)/c
_cod_database_code 7112530

loop_
_symmetry_equiv_pos_as_xyz
'x, y, z'
'-x, y+1/2, -z+1/2'
'-x, -y, -z'
'x, -y-1/2, z-1/2'

loop_
_atom_site_label
_atom_site_type_symbol
_atom_site_fract_x
_atom_site_fract_y
_atom_site_fract_z
_atom_site_U_iso_or_equiv
_atom_site_adp_type
_atom_site_occupancy
_atom_site_symmetry_multiplicity
_atom_site_calc_flag
_atom_site_refinement_flags
O1 O 0.71606(16) 0.47861(11) 0.09610(11) 0.0620(4) Uani 1 1 d .
H1 H 0.7316 0.4033 0.0636 0.093 Uiso 1 1 calc R
N1 N 0.64372(17) 0.43177(12) 0.32971(14) 0.0522(4) Uani 1 1 d .
C5 C 0.7676(2) 0.41435(15) 0.54753(16) 0.0500(4) Uani 1 1 d .
C6 C 0.71434(18) 0.50740(14) 0.44156(15) 0.0457(4) Uani 1 1 d .
N3 N 0.72615(19) 0.28798(12) 0.49383(16) 0.0591(4) Uani 1 1 d .
N2 N 0.65334(19) 0.30035(12) 0.36372(16) 0.0595(4) Uani 1 1 d .
C1 C 0.7369(2) 0.64529(15) 0.46180(18) 0.0557(4) Uani 1 1 d .
H1A H 0.6998 0.7071 0.3909 0.067 Uiso 1 1 calc R
C7 C 0.5792(2) 0.47396(18) 0.18401(18) 0.0615(5) Uani 1 1 d .
H7A H 0.4883 0.4113 0.1448 0.074 Uiso 1 1 calc R
H7B H 0.5246 0.5624 0.1874 0.074 Uiso 1 1 calc R
C4 C 0.8483(2) 0.45721(18) 0.67909(18) 0.0603(5) Uani 1 1 d .
H4 H 0.8846 0.3959 0.7508 0.072 Uiso 1 1 calc R
C3 C 0.8720(2) 0.59234(18) 0.6987(2) 0.0648(5) Uani 1 1 d .
H3 H 0.9263 0.6237 0.7853 0.078 Uiso 1 1 calc R
C2 C 0.8164(2) 0.68509(17) 0.5914(2) 0.0624(5) Uani 1 1 d .
H2 H 0.8343 0.7766 0.6090 0.075 Uiso 1 1 calc R

loop_
_atom_site_aniso_label
_atom_site_aniso_U_11
_atom_site_aniso_U_22
_atom_site_aniso_U_33
_atom_site_aniso_U_23
_atom_site_aniso_U_13
_atom_site_aniso_U_12
O1 0.0833(9) 0.0500(6) 0.0533(7) -0.0006(5) 0.0100(6) -0.0039(5)
N1 0.0572(8) 0.0435(7) 0.0568(8) 0.0004(5) 0.0101(6) -0.0011(5)
C5 0.0484(8) 0.0454(8) 0.0584(9) 0.0017(6) 0.0156(7) 0.0058(6)
C6 0.0432(8) 0.0430(8) 0.0522(8) -0.0004(6) 0.0124(6) 0.0030(5)
N3 0.0699(9) 0.0423(8) 0.0668(9) 0.0051(6) 0.0153(7) 0.0028(6)
N2 0.0706(9) 0.0435(7) 0.0659(9) 0.0003(6) 0.0143(7) -0.0040(6)
C1 0.0561(9) 0.0435(8) 0.0693(11) 0.0016(7) 0.0161(8) 0.0047(6)
C7 0.0631(10) 0.0603(10) 0.0599(10) 0.0027(7) -0.0016(8) 0.0030(8)
C4 0.0556(9) 0.0692(11) 0.0566(10) 0.0048(8) 0.0083(7) 0.0146(7)
C3 0.0569(10) 0.0710(11) 0.0664(11) -0.0153(9) 0.0053(8) 0.0066(8)
C2 0.0607(10) 0.0488(9) 0.0792(12) -0.0137(8) 0.0139(8) 0.0005(7)

loop_
_atom_type_symbol
_atom_type_description
_atom_type_scat_dispersion_real
_atom_type_scat_dispersion_imag
_atom_type_scat_source
C C 0.0033 0.0016 'International Tables Vol C Tables 4.2.6.8 and 6.1.1.4'
H H 0.0000 0.0000 'International Tables Vol C Tables 4.2.6.8 and 6.1.1.4'
N N 0.0061 0.0033 'International Tables Vol C Tables 4.2.6.8 and 6.1.1.4'
O O 0.0106 0.0060 'International Tables Vol C Tables 4.2.6.8 and 6.1.1.4'

loop_
_geom_angle_atom_site_label_1
_geom_angle_atom_site_label_2
_geom_angle_atom_site_label_3
_geom_angle
C7 O1 H1 109.5
N2 N1 C6 110.07(13)
N2 N1 C7 120.26(13)
C6 N1 C7 129.42(13)
N3 C5 C6 107.56(14)
N3 C5 C4 131.98(15)
C6 C5 C4 120.45(15)
N1 C6 C1 133.11(14)
N1 C6 C5 104.71(14)
C1 C6 C5 122.17(14)
N2 N3 C5 108.70(12)
N3 N2 N1 108.96(12)
C2 C1 C6 116.41(15)
C2 C1 H1A 121.8
C6 C1 H1A 121.8
O1 C7 N1 111.75(13)
O1 C7 H7A 109.3
N1 C7 H7A 109.3
O1 C7 H7B 109.3
N1 C7 H7B 109.3
H7A C7 H7B 107.9
C3 C4 C5 117.46(15)
C3 C4 H4 121.3
C5 C4 H4 121.3
C4 C3 C2 121.50(17)
C4 C3 H3 119.2
C2 C3 H3 119.2
C1 C2 C3 121.99(16)
C1 C2 H2 119.0
C3 C2 H2 119.0

loop_
_geom_bond_atom_site_label_1
_geom_bond_atom_site_label_2
_geom_bond_distance
O1 C7 1.379(2)
O1 H1 0.8200
N1 N2 1.3431(17)
N1 C6 1.3593(19)
N1 C7 1.472(2)
C5 N3 1.377(2)
C5 C6 1.390(2)
C5 C4 1.393(2)
C6 C1 1.390(2)
N3 N2 1.299(2)
C1 C2 1.365(2)
C1 H1A 0.9300
C7 H7A 0.9700
C7 H7B 0.9700
C4 C3 1.363(2)
C4 H4 0.9300
C3 C2 1.401(3)
C3 H3 0.9300
C2 H2 0.9300

loop_
_geom_hbond_atom_site_label_D
_geom_hbond_atom_site_label_H
_geom_hbond_atom_site_label_A
_geom_hbond_distance_DH
_geom_hbond_distance_HA
_geom_hbond_distance_DA
_geom_hbond_angle_DHA
_geom_hbond_site_symmetry_A
O1 H1 N3 0.82 2.01 2.8184(18) 169.9 4_565

loop_
_geom_torsion_atom_site_label_1
_geom_torsion_atom_site_label_2
_geom_torsion_atom_site_label_3
_geom_torsion_atom_site_label_4
_geom_torsion
N2 N1 C6 C1 179.91(15)
C7 N1 C6 C1 5.8(3)
N2 N1 C6 C5 -0.30(15)
C7 N1 C6 C5 -174.38(14)
N3 C5 C6 N1 -0.03(15)
C4 C5 C6 N1 179.52(13)
N3 C5 C6 C1 179.80(13)
C4 C5 C6 C1 -0.7(2)
C6 C5 N3 N2 0.35(17)
C4 C5 N3 N2 -179.13(15)
C5 N3 N2 N1 -0.54(18)
C6 N1 N2 N3 0.53(17)
C7 N1 N2 N3 175.24(13)
N1 C6 C1 C2 -179.51(14)
C5 C6 C1 C2 0.7(2)
N2 N1 C7 O1 -87.31(17)
C6 N1 C7 O1 86.25(19)
N3 C5 C4 C3 179.47(15)
C6 C5 C4 C3 0.0(2)
C5 C4 C3 C2 0.5(2)
C6 C1 C2 C3 -0.2(2)
C4 C3 C2 C1 -0.4(2)
